data_7004479
loop_
_publ_author_name
'Herrmann, Heike'
'Gehrmann, Thorsten'
'Wadepohl, Hubert'
'Gade, Lutz H.'

_publ_section_title
;
 Zirconium and hafnium (1-pyridinio)imido complexes: functionalized
 terminal hydrazinediido analogues
;
_journal_issue 44
_journal_name_full 'Dalton Transactions'
_journal_page_first 6231
_journal_page_last 6241
_journal_paper_doi 10.1039/b807808d
_journal_year 2008
_chemical_formula_sum 'C46 H64 N6 Si2 Zr'
_chemical_formula_weight 848.43
_space_group_IT_number 2
_symmetry_cell_setting triclinic
_symmetry_Int_Tables_number 2
_symmetry_space_group_name_Hall '-P 1'
_symmetry_space_group_name_H-M 'P -1'
_atom_sites_solution_hydrogens geom
_atom_sites_solution_primary direct
_atom_sites_solution_secondary difmap
_audit_block_code ga_hh19
_audit_creation_method SHELXL-97
_cell_angle_alpha 71.3620(10)
_cell_angle_beta 80.6460(10)
_cell_angle_gamma 74.071(2)
_cell_formula_units_Z 2
_cell_length_a 11.0651(8)
_cell_length_b 14.2917(11)
_cell_length_c 15.7951(11)
_cell_measurement_temperature 100(2)
_cell_volume 2268.3(3)
_computing_cell_refinement 'SAINT (Bruker AXS, 1997-2006)'
_computing_data_collection 'SMART (Bruker AXS, 1997-2003)'
_computing_data_reduction 'SAINT (Bruker AXS, 1997-2006)'
_computing_molecular_graphics 'PLATON (Spek, 1980-2005)'
_computing_publication_material 'SHELXL-97 (Sheldrick, 1997)'
_computing_structure_refinement 'SHELXL-97 (Sheldrick, 1997)'
_computing_structure_solution 'SHELXS-97 (Sheldrick, 1997)'
_diffrn_ambient_temperature 100(2)
_diffrn_measured_fraction_theta_full 1.000
_diffrn_measured_fraction_theta_max 1.000
_diffrn_measurement_device_type 'CCD area detector (Bruker AXS Smart 1000)'
_diffrn_measurement_method '\f- and \w-scans'
_diffrn_radiation_monochromator graphite
_diffrn_radiation_probe x-ray
_diffrn_radiation_type MoK\a
_diffrn_radiation_wavelength 0.71073
_diffrn_reflns_av_R_equivalents 0.0772
_diffrn_reflns_av_sigmaI/netI 0.0670
_diffrn_reflns_limit_h_max 13
_diffrn_reflns_limit_h_min -12
_diffrn_reflns_limit_k_max 17
_diffrn_reflns_limit_k_min -15
_diffrn_reflns_limit_l_max 18
_diffrn_reflns_limit_l_min 0
_diffrn_reflns_number 37559
_diffrn_reflns_theta_full 25.03
_diffrn_reflns_theta_max 25.03
_diffrn_reflns_theta_min 1.92
_diffrn_source 'fine-focus sealed tube'
_exptl_absorpt_coefficient_mu 0.333
_exptl_absorpt_correction_T_max 0.7464
_exptl_absorpt_correction_T_min 0.6832
_exptl_absorpt_correction_type multi-scan
_exptl_absorpt_process_details 'SADABS (Bruker AXS, 2004-2007)'
_exptl_crystal_colour yellow
_exptl_crystal_density_diffrn 1.242
_exptl_crystal_density_method 'not measured'
_exptl_crystal_description irregular
_exptl_crystal_F_000 900
_exptl_crystal_size_max 0.24
_exptl_crystal_size_mid 0.15
_exptl_crystal_size_min 0.05
_refine_diff_density_max 1.053
_refine_diff_density_min -0.610
_refine_diff_density_rms 0.087
_refine_ls_abs_structure_details 'Flack H D (1983), Acta Cryst. A39, 876-881'
_refine_ls_extinction_method none
_refine_ls_goodness_of_fit_ref 1.035
_refine_ls_hydrogen_treatment constr
_refine_ls_matrix_type full
_refine_ls_number_parameters 508
_refine_ls_number_reflns 7996
_refine_ls_number_restraints 0
_refine_ls_restrained_S_all 1.035
_refine_ls_R_factor_all 0.0756
_refine_ls_R_factor_gt 0.0490
_refine_ls_shift/su_max 0.000
_refine_ls_shift/su_mean 0.000
_refine_ls_structure_factor_coef Fsqd
_refine_ls_weighting_details 'calc w=1/[\s^2^(Fo^2^)+(0.0718P)^2^+0.0000P] where P=(Fo^2^+2Fc^2^)/3'
_refine_ls_weighting_scheme calc
_refine_ls_wR_factor_gt 0.1187
_refine_ls_wR_factor_ref 0.1286
_reflns_number_gt 5613
_reflns_number_total 7996
_reflns_threshold_expression >2sigma(I)
_cod_data_source_file b807808d.txt
_cod_data_source_block complex_5
_cod_database_code 7004479
_audit_block_refno 574

loop_
_symmetry_equiv_pos_as_xyz
'x, y, z'
'-x, -y, -z'

loop_
_atom_site_label
_atom_site_type_symbol
_atom_site_fract_x
_atom_site_fract_y
_atom_site_fract_z
_atom_site_U_iso_or_equiv
_atom_site_adp_type
_atom_site_occupancy
_atom_site_symmetry_multiplicity
_atom_site_calc_flag
_atom_site_refinement_flags
_atom_site_disorder_assembly
_atom_site_disorder_group
C1 C 0.3618(3) 0.2356(3) 0.0269(2) 0.0231(8) Uani 1 1 d . . .
H1A H 0.3429 0.2996 -0.0224 0.028 Uiso 1 1 calc R . .
H1B H 0.3361 0.1834 0.0099 0.028 Uiso 1 1 calc R . .
C2 C 0.5058(3) 0.2026(3) 0.0319(2) 0.0223(8) Uani 1 1 d . . .
C3 C 0.5469(4) 0.1028(3) 0.1081(2) 0.0250(9) Uani 1 1 d . . .
H3A H 0.5120 0.0503 0.0989 0.030 Uiso 1 1 calc R . .
H3B H 0.6399 0.0800 0.1006 0.030 Uiso 1 1 calc R . .
C4 C 0.5605(4) 0.1745(3) -0.0551(2) 0.0274(9) Uani 1 1 d . . .
H4A H 0.5344 0.2333 -0.1068 0.041 Uiso 1 1 calc R . .
H4B H 0.5291 0.1176 -0.0572 0.041 Uiso 1 1 calc R . .
H4C H 0.6527 0.1548 -0.0567 0.041 Uiso 1 1 calc R . .
C5 C 0.5548(3) 0.2876(3) 0.0403(2) 0.0220(8) Uani 1 1 d . . .
C6 C 0.6378(3) 0.3348(3) -0.0242(2) 0.0233(8) Uani 1 1 d . . .
H6 H 0.6680 0.3122 -0.0759 0.028 Uiso 1 1 calc R . .
C7 C 0.6761(3) 0.4129(3) -0.0141(2) 0.0260(9) Uani 1 1 d . . .
H7 H 0.7320 0.4454 -0.0588 0.031 Uiso 1 1 calc R . .
C8 C 0.6330(3) 0.4449(3) 0.0617(2) 0.0248(9) Uani 1 1 d . . .
H8 H 0.6598 0.4984 0.0709 0.030 Uiso 1 1 calc R . .
C9 C 0.5500(3) 0.3966(3) 0.1234(2) 0.0231(8) Uani 1 1 d . . .
H9 H 0.5186 0.4188 0.1751 0.028 Uiso 1 1 calc R . .
C16 C 0.5212(4) -0.0010(3) 0.3946(2) 0.0255(9) Uani 1 1 d . . .
H16A H 0.5966 0.0171 0.4034 0.038 Uiso 1 1 calc R . .
H16B H 0.5138 -0.0658 0.4388 0.038 Uiso 1 1 calc R . .
H16C H 0.4463 0.0522 0.4024 0.038 Uiso 1 1 calc R . .
C17 C 0.4118(4) -0.0821(3) 0.2774(3) 0.0293(9) Uani 1 1 d . . .
H17A H 0.3291 -0.0472 0.2991 0.044 Uiso 1 1 calc R . .
H17B H 0.4341 -0.1522 0.3161 0.044 Uiso 1 1 calc R . .
H17C H 0.4085 -0.0825 0.2159 0.044 Uiso 1 1 calc R . .
C18 C 0.6953(4) -0.1015(3) 0.2643(2) 0.0268(9) Uani 1 1 d . . .
C21 C 0.7975(3) -0.0430(3) 0.2491(3) 0.0302(9) Uani 1 1 d . . .
H21A H 0.7885 -0.0123 0.2978 0.045 Uiso 1 1 calc R . .
H21B H 0.7888 0.0106 0.1917 0.045 Uiso 1 1 calc R . .
H21C H 0.8808 -0.0898 0.2480 0.045 Uiso 1 1 calc R . .
C20 C 0.7190(4) -0.1896(3) 0.3504(3) 0.0338(10) Uani 1 1 d . . .
H20A H 0.8040 -0.2326 0.3446 0.051 Uiso 1 1 calc R . .
H20B H 0.6567 -0.2301 0.3604 0.051 Uiso 1 1 calc R . .
H20C H 0.7115 -0.1626 0.4012 0.051 Uiso 1 1 calc R . .
C19 C 0.7051(4) -0.1484(3) 0.1868(3) 0.0354(10) Uani 1 1 d . . .
H19A H 0.7882 -0.1948 0.1835 0.053 Uiso 1 1 calc R . .
H19B H 0.6937 -0.0941 0.1301 0.053 Uiso 1 1 calc R . .
H19C H 0.6394 -0.1861 0.1979 0.053 Uiso 1 1 calc R . .
C10 C 0.0298(4) 0.3549(3) 0.1741(3) 0.0313(10) Uani 1 1 d . . .
H10A H 0.0461 0.3152 0.2361 0.047 Uiso 1 1 calc R . .
H10B H -0.0604 0.3693 0.1669 0.047 Uiso 1 1 calc R . .
H10C H 0.0553 0.4190 0.1600 0.047 Uiso 1 1 calc R . .
C11 C 0.0876(4) 0.3633(3) -0.0208(2) 0.0300(9) Uani 1 1 d . . .
H11A H 0.1232 0.4228 -0.0351 0.045 Uiso 1 1 calc R . .
H11B H -0.0038 0.3857 -0.0249 0.045 Uiso 1 1 calc R . .
H11C H 0.1257 0.3241 -0.0633 0.045 Uiso 1 1 calc R . .
C12 C 0.0584(3) 0.1634(3) 0.1199(2) 0.0241(8) Uani 1 1 d . . .
C15 C 0.0551(4) 0.1074(3) 0.2209(2) 0.0308(9) Uani 1 1 d . . .
H15A H 0.0185 0.0488 0.2328 0.046 Uiso 1 1 calc R . .
H15B H 0.0035 0.1537 0.2543 0.046 Uiso 1 1 calc R . .
H15C H 0.1410 0.0840 0.2398 0.046 Uiso 1 1 calc R . .
C14 C 0.1380(4) 0.0895(3) 0.0692(3) 0.0343(10) Uani 1 1 d . . .
H14A H 0.2224 0.0627 0.0909 0.051 Uiso 1 1 calc R . .
H14B H 0.1449 0.1252 0.0050 0.051 Uiso 1 1 calc R . .
H14C H 0.0979 0.0333 0.0791 0.051 Uiso 1 1 calc R . .
C13 C -0.0768(4) 0.1957(3) 0.0910(3) 0.0409(11) Uani 1 1 d . . .
H13A H -0.0760 0.2303 0.0265 0.061 Uiso 1 1 calc R . .
H13B H -0.1302 0.2419 0.1238 0.061 Uiso 1 1 calc R . .
H13C H -0.1104 0.1353 0.1043 0.061 Uiso 1 1 calc R . .
C22 C 0.1617(4) 0.0825(3) 0.4533(2) 0.0260(9) Uani 1 1 d . . .
H22 H 0.2123 0.0223 0.4405 0.031 Uiso 1 1 calc R . .
C23 C 0.0773(4) 0.0752(3) 0.5280(3) 0.0336(10) Uani 1 1 d . . .
H23 H 0.0712 0.0100 0.5665 0.040 Uiso 1 1 calc R . .
C24 C 0.0016(4) 0.1606(4) 0.5477(3) 0.0393(11) Uani 1 1 d . . .
H24 H -0.0570 0.1553 0.5992 0.047 Uiso 1 1 calc R . .
C25 C 0.0129(4) 0.2540(4) 0.4910(3) 0.0378(11) Uani 1 1 d . . .
H25 H -0.0382 0.3142 0.5034 0.045 Uiso 1 1 calc R . .
C26 C 0.0975(4) 0.2609(3) 0.4166(3) 0.0296(9) Uani 1 1 d . . .
H26 H 0.1036 0.3260 0.3778 0.035 Uiso 1 1 calc R . .
C32 C 0.2915(4) 0.3989(3) 0.2384(2) 0.0268(9) Uani 1 1 d . . .
C33 C 0.2522(3) 0.4849(3) 0.2453(2) 0.0230(8) Uani 1 1 d . . .
C34 C 0.2146(3) 0.5894(3) 0.2440(2) 0.0213(8) Uani 1 1 d . . .
C39 C 0.2819(4) 0.6278(3) 0.2863(3) 0.0346(10) Uani 1 1 d . . .
H39 H 0.3496 0.5835 0.3203 0.042 Uiso 1 1 calc R . .
C38 C 0.2505(5) 0.7308(4) 0.2791(3) 0.0511(13) Uani 1 1 d . . .
H38 H 0.2968 0.7565 0.3084 0.061 Uiso 1 1 calc R . .
C37 C 0.1546(5) 0.7951(3) 0.2306(3) 0.0503(14) Uani 1 1 d . . .
H37 H 0.1347 0.8655 0.2258 0.060 Uiso 1 1 calc R . .
C36 C 0.0868(4) 0.7595(3) 0.1890(3) 0.0430(12) Uani 1 1 d . . .
H36 H 0.0196 0.8049 0.1551 0.052 Uiso 1 1 calc R . .
C35 C 0.1154(4) 0.6568(3) 0.1959(3) 0.0309(10) Uani 1 1 d . . .
H35 H 0.0667 0.6321 0.1674 0.037 Uiso 1 1 calc R . .
C31 C 0.6442(4) 0.2135(3) 0.3042(3) 0.0264(9) Uani 1 1 d . . .
H31 H 0.6778 0.1931 0.2519 0.032 Uiso 1 1 calc R . .
C30 C 0.7261(4) 0.2160(3) 0.3590(3) 0.0362(10) Uani 1 1 d . . .
H30 H 0.8145 0.1978 0.3445 0.043 Uiso 1 1 calc R . .
C29 C 0.6792(4) 0.2454(3) 0.4361(3) 0.0412(11) Uani 1 1 d . . .
H29 H 0.7343 0.2482 0.4750 0.049 Uiso 1 1 calc R . .
C28 C 0.5512(4) 0.2701(3) 0.4542(3) 0.0357(10) Uani 1 1 d . . .
H28 H 0.5158 0.2892 0.5070 0.043 Uiso 1 1 calc R . .
C27 C 0.4746(4) 0.2672(3) 0.3957(2) 0.0267(9) Uani 1 1 d . . .
H27 H 0.3859 0.2864 0.4086 0.032 Uiso 1 1 calc R . .
N1 N 0.2815(3) 0.2519(2) 0.10740(19) 0.0213(7) Uani 1 1 d . . .
N2 N 0.5116(3) 0.1045(2) 0.20182(18) 0.0196(7) Uani 1 1 d . . .
N3 N 0.5114(3) 0.3202(2) 0.11396(19) 0.0218(7) Uani 1 1 d . . .
N4 N 0.2558(3) 0.1825(2) 0.32500(19) 0.0225(7) Uani 1 1 d . . .
N5 N 0.1736(3) 0.1751(2) 0.3974(2) 0.0239(7) Uani 1 1 d . . .
N6 N 0.5184(3) 0.2386(2) 0.32086(19) 0.0205(7) Uani 1 1 d . . .
Si1 Si 0.12195(10) 0.28093(8) 0.09662(7) 0.0224(2) Uani 1 1 d . . .
Si2 Si 0.53428(10) -0.01351(8) 0.27944(7) 0.0218(2) Uani 1 1 d . . .
Zr Zr 0.36823(3) 0.23396(3) 0.22192(2) 0.01854(12) Uani 1 1 d . . .
C40 C 0.7238(4) 0.5245(3) 0.3322(3) 0.0409(11) Uani 1 1 d . . .
C41 C 0.8453(4) 0.5343(3) 0.3223(3) 0.0469(12) Uani 1 1 d . . .
H41 H 0.8941 0.5343 0.2669 0.056 Uiso 1 1 calc R . .
C42 C 0.8976(5) 0.5442(4) 0.3905(4) 0.0562(14) Uani 1 1 d . . .
H42 H 0.9823 0.5503 0.3827 0.067 Uiso 1 1 calc R . .
C43 C 0.8275(6) 0.5452(4) 0.4705(4) 0.0554(14) Uani 1 1 d . . .
H43 H 0.8635 0.5532 0.5176 0.066 Uiso 1 1 calc R . .
C45 C 0.6564(5) 0.5244(4) 0.4134(3) 0.0495(13) Uani 1 1 d . . .
H45 H 0.5722 0.5170 0.4219 0.059 Uiso 1 1 calc R . .
C46 C 0.6678(6) 0.5139(5) 0.2563(4) 0.0708(17) Uani 1 1 d . . .
H46A H 0.7357 0.4880 0.2154 0.106 Uiso 1 1 calc R . .
H46B H 0.6185 0.5805 0.2237 0.106 Uiso 1 1 calc R . .
H46C H 0.6129 0.4665 0.2801 0.106 Uiso 1 1 calc R . .
C44 C 0.7075(5) 0.5349(3) 0.4825(3) 0.0500(13) Uani 1 1 d . . .
H44 H 0.6592 0.5349 0.5381 0.060 Uiso 1 1 calc R . .

loop_
_atom_site_aniso_label
_atom_site_aniso_U_11
_atom_site_aniso_U_22
_atom_site_aniso_U_33
_atom_site_aniso_U_23
_atom_site_aniso_U_13
_atom_site_aniso_U_12
C1 0.030(2) 0.025(2) 0.0160(19) -0.0057(16) 0.0027(16) -0.0117(17)
C2 0.030(2) 0.0191(19) 0.0151(19) -0.0047(15) 0.0025(16) -0.0048(16)
C3 0.033(2) 0.021(2) 0.019(2) -0.0083(16) 0.0003(16) -0.0015(17)
C4 0.032(2) 0.029(2) 0.020(2) -0.0104(17) 0.0017(17) -0.0033(18)
C5 0.0197(19) 0.023(2) 0.0161(19) -0.0005(16) -0.0004(15) -0.0003(16)
C6 0.0174(19) 0.030(2) 0.019(2) -0.0049(17) -0.0036(15) -0.0016(16)
C7 0.023(2) 0.030(2) 0.018(2) 0.0040(17) -0.0017(16) -0.0071(17)
C8 0.023(2) 0.021(2) 0.027(2) 0.0012(17) -0.0072(17) -0.0072(17)
C9 0.026(2) 0.022(2) 0.021(2) -0.0044(16) -0.0017(16) -0.0084(17)
C16 0.033(2) 0.021(2) 0.021(2) -0.0055(16) 0.0006(17) -0.0060(17)
C17 0.027(2) 0.029(2) 0.030(2) -0.0061(18) 0.0006(17) -0.0080(18)
C18 0.029(2) 0.026(2) 0.024(2) -0.0078(17) 0.0003(17) -0.0049(17)
C21 0.023(2) 0.030(2) 0.037(2) -0.0113(19) -0.0012(18) -0.0042(18)
C20 0.037(2) 0.032(2) 0.033(2) -0.0098(19) -0.0078(19) -0.0035(19)
C19 0.041(3) 0.028(2) 0.034(2) -0.0139(19) 0.003(2) -0.001(2)
C10 0.031(2) 0.026(2) 0.030(2) -0.0056(18) 0.0017(18) 0.0008(18)
C11 0.031(2) 0.028(2) 0.024(2) -0.0010(18) -0.0042(17) -0.0034(18)
C12 0.024(2) 0.026(2) 0.019(2) -0.0013(16) 0.0004(16) -0.0063(17)
C15 0.026(2) 0.034(2) 0.028(2) -0.0008(18) -0.0025(17) -0.0087(18)
C14 0.041(3) 0.032(2) 0.033(2) -0.0084(19) 0.0002(19) -0.017(2)
C13 0.028(2) 0.040(3) 0.044(3) 0.009(2) -0.008(2) -0.013(2)
C22 0.030(2) 0.029(2) 0.022(2) -0.0064(17) 0.0020(17) -0.0142(18)
C23 0.037(2) 0.047(3) 0.021(2) -0.0024(19) -0.0011(18) -0.025(2)
C24 0.033(2) 0.072(3) 0.019(2) -0.018(2) 0.0102(18) -0.023(2)
C25 0.030(2) 0.058(3) 0.031(2) -0.023(2) 0.0006(19) -0.008(2)
C26 0.029(2) 0.038(2) 0.027(2) -0.0174(19) 0.0036(18) -0.0105(19)
C32 0.028(2) 0.030(2) 0.024(2) -0.0089(18) 0.0053(17) -0.0131(18)
C33 0.024(2) 0.023(2) 0.022(2) -0.0066(16) 0.0045(16) -0.0095(17)
C34 0.025(2) 0.022(2) 0.0180(19) -0.0064(16) 0.0047(16) -0.0108(16)
C39 0.045(3) 0.029(2) 0.033(2) -0.0084(19) -0.001(2) -0.016(2)
C38 0.079(4) 0.042(3) 0.051(3) -0.026(3) 0.008(3) -0.038(3)
C37 0.075(4) 0.018(2) 0.049(3) -0.009(2) 0.021(3) -0.013(2)
C36 0.042(3) 0.028(2) 0.041(3) -0.004(2) 0.009(2) 0.006(2)
C35 0.023(2) 0.033(2) 0.033(2) -0.0112(19) 0.0010(18) -0.0008(18)
C31 0.029(2) 0.021(2) 0.026(2) -0.0049(17) 0.0024(17) -0.0050(17)
C30 0.024(2) 0.037(3) 0.045(3) -0.014(2) 0.002(2) -0.0039(19)
C29 0.036(3) 0.050(3) 0.045(3) -0.022(2) -0.010(2) -0.008(2)
C28 0.039(3) 0.044(3) 0.032(2) -0.021(2) -0.003(2) -0.010(2)
C27 0.030(2) 0.026(2) 0.028(2) -0.0125(17) 0.0040(17) -0.0103(17)
N1 0.0284(17) 0.0172(16) 0.0171(16) -0.0048(13) 0.0035(13) -0.0069(13)
N2 0.0267(17) 0.0198(16) 0.0119(15) -0.0064(13) 0.0020(12) -0.0049(13)
N3 0.0268(17) 0.0188(16) 0.0169(16) -0.0010(13) 0.0005(13) -0.0070(14)
N4 0.0288(18) 0.0246(17) 0.0167(16) -0.0080(13) 0.0037(13) -0.0115(14)
N5 0.0263(17) 0.0299(19) 0.0183(16) -0.0072(14) 0.0002(13) -0.0120(15)
N6 0.0247(17) 0.0138(15) 0.0230(17) -0.0079(13) 0.0044(13) -0.0055(13)
Si1 0.0252(6) 0.0178(5) 0.0203(6) -0.0032(4) -0.0012(4) -0.0018(4)
Si2 0.0305(6) 0.0184(5) 0.0165(5) -0.0059(4) 0.0001(4) -0.0060(5)
Zr 0.0253(2) 0.01516(19) 0.01495(19) -0.00520(14) 0.00381(14) -0.00670(15)
C40 0.046(3) 0.038(3) 0.041(3) -0.012(2) -0.001(2) -0.013(2)
C41 0.043(3) 0.043(3) 0.045(3) -0.008(2) 0.006(2) -0.004(2)
C42 0.037(3) 0.053(3) 0.076(4) -0.014(3) -0.012(3) -0.009(2)
C43 0.073(4) 0.042(3) 0.057(3) -0.012(3) -0.031(3) -0.011(3)
C45 0.051(3) 0.049(3) 0.055(3) -0.021(3) 0.015(3) -0.026(2)
C46 0.068(4) 0.091(5) 0.069(4) -0.042(4) -0.020(3) -0.014(3)
C44 0.078(4) 0.030(3) 0.034(3) -0.006(2) 0.003(3) -0.010(3)

loop_
_atom_type_symbol
_atom_type_description
_atom_type_scat_dispersion_real
_atom_type_scat_dispersion_imag
_atom_type_scat_source
C C 0.0033 0.0016 'International Tables Vol C Tables 4.2.6.8 and 6.1.1.4'
N N 0.0061 0.0033 'International Tables Vol C Tables 4.2.6.8 and 6.1.1.4'
Si Si 0.0817 0.0704 'International Tables Vol C Tables 4.2.6.8 and 6.1.1.4'
Zr Zr -2.9673 0.5597 'International Tables Vol C Tables 4.2.6.8 and 6.1.1.4'
H H 0.0000 0.0000 'International Tables Vol C Tables 4.2.6.8 and 6.1.1.4'

loop_
_geom_angle_atom_site_label_1
_geom_angle_atom_site_label_2
_geom_angle_atom_site_label_3
_geom_angle
_geom_angle_site_symmetry_1
_geom_angle_site_symmetry_3
_geom_angle_publ_flag
N1 C1 C2 118.3(3) . . ?
N1 C1 H1A 107.7 . . ?
C2 C1 H1A 107.7 . . ?
N1 C1 H1B 107.7 . . ?
C2 C1 H1B 107.7 . . ?
H1A C1 H1B 107.1 . . ?
C5 C2 C4 111.7(3) . . ?
C5 C2 C1 110.5(3) . . ?
C4 C2 C1 105.7(3) . . ?
C5 C2 C3 111.7(3) . . ?
C4 C2 C3 104.7(3) . . ?
C1 C2 C3 112.4(3) . . ?
N2 C3 C2 118.4(3) . . ?
N2 C3 H3A 107.7 . . ?
C2 C3 H3A 107.7 . . ?
N2 C3 H3B 107.7 . . ?
C2 C3 H3B 107.7 . . ?
H3A C3 H3B 107.1 . . ?
C2 C4 H4A 109.5 . . ?
C2 C4 H4B 109.5 . . ?
H4A C4 H4B 109.5 . . ?
C2 C4 H4C 109.5 . . ?
H4A C4 H4C 109.5 . . ?
H4B C4 H4C 109.5 . . ?
N3 C5 C6 119.6(3) . . ?
N3 C5 C2 117.1(3) . . ?
C6 C5 C2 123.3(3) . . ?
C7 C6 C5 120.7(4) . . ?
C7 C6 H6 119.7 . . ?
C5 C6 H6 119.7 . . ?
C6 C7 C8 119.5(3) . . ?
C6 C7 H7 120.2 . . ?
C8 C7 H7 120.2 . . ?
C9 C8 C7 117.7(4) . . ?
C9 C8 H8 121.1 . . ?
C7 C8 H8 121.1 . . ?
N3 C9 C8 123.2(3) . . ?
N3 C9 H9 118.4 . . ?
C8 C9 H9 118.4 . . ?
Si2 C16 H16A 109.5 . . ?
Si2 C16 H16B 109.5 . . ?
H16A C16 H16B 109.5 . . ?
Si2 C16 H16C 109.5 . . ?
H16A C16 H16C 109.5 . . ?
H16B C16 H16C 109.5 . . ?
Si2 C17 H17A 109.5 . . ?
Si2 C17 H17B 109.5 . . ?
H17A C17 H17B 109.5 . . ?
Si2 C17 H17C 109.5 . . ?
H17A C17 H17C 109.5 . . ?
H17B C17 H17C 109.5 . . ?
C21 C18 C20 107.8(3) . . ?
C21 C18 C19 110.6(3) . . ?
C20 C18 C19 107.3(3) . . ?
C21 C18 Si2 109.2(3) . . ?
C20 C18 Si2 109.0(3) . . ?
C19 C18 Si2 112.9(3) . . ?
C18 C21 H21A 109.5 . . ?
C18 C21 H21B 109.5 . . ?
H21A C21 H21B 109.5 . . ?
C18 C21 H21C 109.5 . . ?
H21A C21 H21C 109.5 . . ?
H21B C21 H21C 109.5 . . ?
C18 C20 H20A 109.5 . . ?
C18 C20 H20B 109.5 . . ?
H20A C20 H20B 109.5 . . ?
C18 C20 H20C 109.5 . . ?
H20A C20 H20C 109.5 . . ?
H20B C20 H20C 109.5 . . ?
C18 C19 H19A 109.5 . . ?
C18 C19 H19B 109.5 . . ?
H19A C19 H19B 109.5 . . ?
C18 C19 H19C 109.5 . . ?
H19A C19 H19C 109.5 . . ?
H19B C19 H19C 109.5 . . ?
Si1 C10 H10A 109.5 . . ?
Si1 C10 H10B 109.5 . . ?
H10A C10 H10B 109.5 . . ?
Si1 C10 H10C 109.5 . . ?
H10A C10 H10C 109.5 . . ?
H10B C10 H10C 109.5 . . ?
Si1 C11 H11A 109.5 . . ?
Si1 C11 H11B 109.5 . . ?
H11A C11 H11B 109.5 . . ?
Si1 C11 H11C 109.5 . . ?
H11A C11 H11C 109.5 . . ?
H11B C11 H11C 109.5 . . ?
C14 C12 C15 108.6(3) . . ?
C14 C12 C13 108.0(3) . . ?
C15 C12 C13 108.5(3) . . ?
C14 C12 Si1 112.4(3) . . ?
C15 C12 Si1 109.9(3) . . ?
C13 C12 Si1 109.4(3) . . ?
C12 C15 H15A 109.5 . . ?
C12 C15 H15B 109.5 . . ?
H15A C15 H15B 109.5 . . ?
C12 C15 H15C 109.5 . . ?
H15A C15 H15C 109.5 . . ?
H15B C15 H15C 109.5 . . ?
C12 C14 H14A 109.5 . . ?
C12 C14 H14B 109.5 . . ?
H14A C14 H14B 109.5 . . ?
C12 C14 H14C 109.5 . . ?
H14A C14 H14C 109.5 . . ?
H14B C14 H14C 109.5 . . ?
C12 C13 H13A 109.5 . . ?
C12 C13 H13B 109.5 . . ?
H13A C13 H13B 109.5 . . ?
C12 C13 H13C 109.5 . . ?
H13A C13 H13C 109.5 . . ?
H13B C13 H13C 109.5 . . ?
N5 C22 C23 120.7(4) . . ?
N5 C22 H22 119.7 . . ?
C23 C22 H22 119.7 . . ?
C24 C23 C22 121.2(4) . . ?
C24 C23 H23 119.4 . . ?
C22 C23 H23 119.4 . . ?
C23 C24 C25 118.2(4) . . ?
C23 C24 H24 120.9 . . ?
C25 C24 H24 120.9 . . ?
C26 C25 C24 120.5(4) . . ?
C26 C25 H25 119.7 . . ?
C24 C25 H25 119.7 . . ?
C25 C26 N5 121.1(4) . . ?
C25 C26 H26 119.5 . . ?
N5 C26 H26 119.5 . . ?
C33 C32 Zr 178.9(3) . . ?
C32 C33 C34 173.4(4) . . ?
C39 C34 C35 118.0(4) . . ?
C39 C34 C33 120.4(4) . . ?
C35 C34 C33 121.5(3) . . ?
C34 C39 C38 120.0(4) . . ?
C34 C39 H39 120.0 . . ?
C38 C39 H39 120.0 . . ?
C37 C38 C39 120.8(4) . . ?
C37 C38 H38 119.6 . . ?
C39 C38 H38 119.6 . . ?
C38 C37 C36 120.4(4) . . ?
C38 C37 H37 119.8 . . ?
C36 C37 H37 119.8 . . ?
C37 C36 C35 120.0(4) . . ?
C37 C36 H36 120.0 . . ?
C35 C36 H36 120.0 . . ?
C36 C35 C34 120.8(4) . . ?
C36 C35 H35 119.6 . . ?
C34 C35 H35 119.6 . . ?
N6 C31 C30 123.1(4) . . ?
N6 C31 H31 118.4 . . ?
C30 C31 H31 118.4 . . ?
C31 C30 C29 119.5(4) . . ?
C31 C30 H30 120.3 . . ?
C29 C30 H30 120.3 . . ?
C28 C29 C30 117.9(4) . . ?
C28 C29 H29 121.0 . . ?
C30 C29 H29 121.0 . . ?
C29 C28 C27 119.5(4) . . ?
C29 C28 H28 120.3 . . ?
C27 C28 H28 120.3 . . ?
N6 C27 C28 123.4(4) . . ?
N6 C27 H27 118.3 . . ?
C28 C27 H27 118.3 . . ?
C1 N1 Si1 114.5(2) . . ?
C1 N1 Zr 118.6(2) . . ?
Si1 N1 Zr 126.88(16) . . ?
C3 N2 Si2 114.5(2) . . ?
C3 N2 Zr 116.2(2) . . ?
Si2 N2 Zr 123.01(15) . . ?
C9 N3 C5 119.3(3) . . ?
C9 N3 Zr 123.5(2) . . ?
C5 N3 Zr 117.2(2) . . ?
N5 N4 Zr 163.0(2) . . ?
N4 N5 C22 120.9(3) . . ?
N4 N5 C26 120.7(3) . . ?
C22 N5 C26 118.4(3) . . ?
C31 N6 C27 116.6(3) . . ?
C31 N6 Zr 123.4(2) . . ?
C27 N6 Zr 120.0(2) . . ?
N1 Si1 C10 111.58(17) . . ?
N1 Si1 C11 109.67(16) . . ?
C10 Si1 C11 106.72(18) . . ?
N1 Si1 C12 112.80(15) . . ?
C10 Si1 C12 107.63(18) . . ?
C11 Si1 C12 108.20(17) . . ?
N2 Si2 C16 110.21(16) . . ?
N2 Si2 C17 111.60(16) . . ?
C16 Si2 C17 107.16(17) . . ?
N2 Si2 C18 114.22(16) . . ?
C16 Si2 C18 106.23(17) . . ?
C17 Si2 C18 107.04(17) . . ?
N4 Zr N1 106.51(12) . . ?
N4 Zr N2 106.88(12) . . ?
N1 Zr N2 92.51(11) . . ?
N4 Zr C32 89.99(12) . . ?
N1 Zr C32 100.04(12) . . ?
N2 Zr C32 155.25(12) . . ?
N4 Zr N3 167.46(11) . . ?
N1 Zr N3 82.98(11) . . ?
N2 Zr N3 80.36(10) . . ?
C32 Zr N3 80.11(11) . . ?
N4 Zr N6 91.65(11) . . ?
N1 Zr N6 161.76(10) . . ?
N2 Zr N6 83.70(10) . . ?
C32 Zr N6 77.71(11) . . ?
N3 Zr N6 78.79(10) . . ?
C41 C40 C45 117.8(4) . . ?
C41 C40 C46 120.3(4) . . ?
C45 C40 C46 121.9(5) . . ?
C42 C41 C40 121.1(5) . . ?
C42 C41 H41 119.5 . . ?
C40 C41 H41 119.5 . . ?
C41 C42 C43 119.9(5) . . ?
C41 C42 H42 120.1 . . ?
C43 C42 H42 120.1 . . ?
C44 C43 C42 120.4(5) . . ?
C44 C43 H43 119.8 . . ?
C42 C43 H43 119.8 . . ?
C40 C45 C44 121.8(5) . . ?
C40 C45 H45 119.1 . . ?
C44 C45 H45 119.1 . . ?
C40 C46 H46A 109.5 . . ?
C40 C46 H46B 109.5 . . ?
H46A C46 H46B 109.5 . . ?
C40 C46 H46C 109.5 . . ?
H46A C46 H46C 109.5 . . ?
H46B C46 H46C 109.5 . . ?
C43 C44 C45 119.1(5) . . ?
C43 C44 H44 120.5 . . ?
C45 C44 H44 120.5 . . ?

loop_
_geom_bond_atom_site_label_1
_geom_bond_atom_site_label_2
_geom_bond_distance
_geom_bond_site_symmetry_2
_geom_bond_publ_flag
C1 N1 1.473(4) . ?
C1 C2 1.540(5) . ?
C1 H1A 0.9900 . ?
C1 H1B 0.9900 . ?
C2 C5 1.509(5) . ?
C2 C4 1.538(5) . ?
C2 C3 1.553(5) . ?
C3 N2 1.475(4) . ?
C3 H3A 0.9900 . ?
C3 H3B 0.9900 . ?
C4 H4A 0.9800 . ?
C4 H4B 0.9800 . ?
C4 H4C 0.9800 . ?
C5 N3 1.357(4) . ?
C5 C6 1.390(5) . ?
C6 C7 1.359(5) . ?
C6 H6 0.9500 . ?
C7 C8 1.384(5) . ?
C7 H7 0.9500 . ?
C8 C9 1.378(5) . ?
C8 H8 0.9500 . ?
C9 N3 1.332(4) . ?
C9 H9 0.9500 . ?
C16 Si2 1.863(4) . ?
C16 H16A 0.9800 . ?
C16 H16B 0.9800 . ?
C16 H16C 0.9800 . ?
C17 Si2 1.888(4) . ?
C17 H17A 0.9800 . ?
C17 H17B 0.9800 . ?
C17 H17C 0.9800 . ?
C18 C21 1.529(5) . ?
C18 C20 1.531(5) . ?
C18 C19 1.549(5) . ?
C18 Si2 1.907(4) . ?
C21 H21A 0.9800 . ?
C21 H21B 0.9800 . ?
C21 H21C 0.9800 . ?
C20 H20A 0.9800 . ?
C20 H20B 0.9800 . ?
C20 H20C 0.9800 . ?
C19 H19A 0.9800 . ?
C19 H19B 0.9800 . ?
C19 H19C 0.9800 . ?
C10 Si1 1.867(4) . ?
C10 H10A 0.9800 . ?
C10 H10B 0.9800 . ?
C10 H10C 0.9800 . ?
C11 Si1 1.886(4) . ?
C11 H11A 0.9800 . ?
C11 H11B 0.9800 . ?
C11 H11C 0.9800 . ?
C12 C14 1.528(5) . ?
C12 C15 1.538(5) . ?
C12 C13 1.539(5) . ?
C12 Si1 1.903(4) . ?
C15 H15A 0.9800 . ?
C15 H15B 0.9800 . ?
C15 H15C 0.9800 . ?
C14 H14A 0.9800 . ?
C14 H14B 0.9800 . ?
C14 H14C 0.9800 . ?
C13 H13A 0.9800 . ?
C13 H13B 0.9800 . ?
C13 H13C 0.9800 . ?
C22 N5 1.364(5) . ?
C22 C23 1.376(5) . ?
C22 H22 0.9500 . ?
C23 C24 1.373(6) . ?
C23 H23 0.9500 . ?
C24 C25 1.375(6) . ?
C24 H24 0.9500 . ?
C25 C26 1.374(5) . ?
C25 H25 0.9500 . ?
C26 N5 1.376(5) . ?
C26 H26 0.9500 . ?
C32 C33 1.220(5) . ?
C32 Zr 2.359(4) . ?
C33 C34 1.431(5) . ?
C34 C39 1.387(5) . ?
C34 C35 1.389(5) . ?
C39 C38 1.388(6) . ?
C39 H39 0.9500 . ?
C38 C37 1.355(7) . ?
C38 H38 0.9500 . ?
C37 C36 1.356(7) . ?
C37 H37 0.9500 . ?
C36 C35 1.385(6) . ?
C36 H36 0.9500 . ?
C35 H35 0.9500 . ?
C31 N6 1.343(5) . ?
C31 C30 1.365(6) . ?
C31 H31 0.9500 . ?
C30 C29 1.389(6) . ?
C30 H30 0.9500 . ?
C29 C28 1.367(6) . ?
C29 H29 0.9500 . ?
C28 C27 1.368(5) . ?
C28 H28 0.9500 . ?
C27 N6 1.347(4) . ?
C27 H27 0.9500 . ?
N1 Si1 1.723(3) . ?
N1 Zr 2.095(3) . ?
N2 Si2 1.720(3) . ?
N2 Zr 2.154(3) . ?
N3 Zr 2.406(3) . ?
N4 N5 1.335(4) . ?
N4 Zr 1.954(3) . ?
N6 Zr 2.486(3) . ?
C40 C41 1.369(6) . ?
C40 C45 1.373(6) . ?
C40 C46 1.501(6) . ?
C41 C42 1.364(7) . ?
C41 H41 0.9500 . ?
C42 C43 1.373(7) . ?
C42 H42 0.9500 . ?
C43 C44 1.352(7) . ?
C43 H43 0.9500 . ?
C45 C44 1.374(7) . ?
C45 H45 0.9500 . ?
C46 H46A 0.9800 . ?
C46 H46B 0.9800 . ?
C46 H46C 0.9800 . ?
C44 H44 0.9500 . ?

loop_
_geom_torsion_atom_site_label_1
_geom_torsion_atom_site_label_2
_geom_torsion_atom_site_label_3
_geom_torsion_atom_site_label_4
_geom_torsion
_geom_torsion_site_symmetry_1
_geom_torsion_site_symmetry_2
_geom_torsion_site_symmetry_3
_geom_torsion_site_symmetry_4
_geom_torsion_publ_flag
N1 C1 C2 C5 -68.4(4) . . . . ?
N1 C1 C2 C4 170.6(3) . . . . ?
N1 C1 C2 C3 57.1(4) . . . . ?
C5 C2 C3 N2 57.5(4) . . . . ?
C4 C2 C3 N2 178.5(3) . . . . ?
C1 C2 C3 N2 -67.3(4) . . . . ?
C4 C2 C5 N3 178.9(3) . . . . ?
C1 C2 C5 N3 61.6(4) . . . . ?
C3 C2 C5 N3 -64.2(4) . . . . ?
C4 C2 C5 C6 0.9(5) . . . . ?
C1 C2 C5 C6 -116.5(4) . . . . ?
C3 C2 C5 C6 117.7(4) . . . . ?
N3 C5 C6 C7 0.2(5) . . . . ?
C2 C5 C6 C7 178.2(3) . . . . ?
C5 C6 C7 C8 0.8(5) . . . . ?
C6 C7 C8 C9 -1.4(5) . . . . ?
C7 C8 C9 N3 1.1(5) . . . . ?
N5 C22 C23 C24 0.8(6) . . . . ?
C22 C23 C24 C25 -0.4(6) . . . . ?
C23 C24 C25 C26 0.3(6) . . . . ?
C24 C25 C26 N5 -0.6(6) . . . . ?
Zr C32 C33 C34 -21(20) . . . . ?
C32 C33 C34 C39 -92(4) . . . . ?
C32 C33 C34 C35 84(4) . . . . ?
C35 C34 C39 C38 -0.8(6) . . . . ?
C33 C34 C39 C38 175.2(4) . . . . ?
C34 C39 C38 C37 -0.2(7) . . . . ?
C39 C38 C37 C36 0.6(7) . . . . ?
C38 C37 C36 C35 0.0(7) . . . . ?
C37 C36 C35 C34 -1.1(6) . . . . ?
C39 C34 C35 C36 1.4(6) . . . . ?
C33 C34 C35 C36 -174.5(4) . . . . ?
N6 C31 C30 C29 0.2(6) . . . . ?
C31 C30 C29 C28 0.5(7) . . . . ?
C30 C29 C28 C27 -1.3(7) . . . . ?
C29 C28 C27 N6 1.6(6) . . . . ?
C2 C1 N1 Si1 -176.2(2) . . . . ?
C2 C1 N1 Zr 1.9(4) . . . . ?
C2 C3 N2 Si2 168.0(3) . . . . ?
C2 C3 N2 Zr 14.9(4) . . . . ?
C8 C9 N3 C5 -0.2(5) . . . . ?
C8 C9 N3 Zr 179.3(3) . . . . ?
C6 C5 N3 C9 -0.5(5) . . . . ?
C2 C5 N3 C9 -178.6(3) . . . . ?
C6 C5 N3 Zr 180.0(2) . . . . ?
C2 C5 N3 Zr 1.8(4) . . . . ?
Zr N4 N5 C22 -161.7(7) . . . . ?
Zr N4 N5 C26 19.3(10) . . . . ?
C23 C22 N5 N4 179.8(3) . . . . ?
C23 C22 N5 C26 -1.1(5) . . . . ?
C25 C26 N5 N4 -179.9(3) . . . . ?
C25 C26 N5 C22 1.0(5) . . . . ?
C30 C31 N6 C27 0.0(5) . . . . ?
C30 C31 N6 Zr -179.8(3) . . . . ?
C28 C27 N6 C31 -1.0(5) . . . . ?
C28 C27 N6 Zr 178.9(3) . . . . ?
C1 N1 Si1 C10 -154.5(2) . . . . ?
Zr N1 Si1 C10 27.6(2) . . . . ?
C1 N1 Si1 C11 -36.5(3) . . . . ?
Zr N1 Si1 C11 145.6(2) . . . . ?
C1 N1 Si1 C12 84.2(3) . . . . ?
Zr N1 Si1 C12 -93.8(2) . . . . ?
C14 C12 Si1 N1 -48.9(3) . . . . ?
C15 C12 Si1 N1 72.1(3) . . . . ?
C13 C12 Si1 N1 -168.9(3) . . . . ?
C14 C12 Si1 C10 -172.4(3) . . . . ?
C15 C12 Si1 C10 -51.4(3) . . . . ?
C13 C12 Si1 C10 67.6(3) . . . . ?
C14 C12 Si1 C11 72.6(3) . . . . ?
C15 C12 Si1 C11 -166.4(3) . . . . ?
C13 C12 Si1 C11 -47.4(3) . . . . ?
C3 N2 Si2 C16 167.3(3) . . . . ?
Zr N2 Si2 C16 -41.7(2) . . . . ?
C3 N2 Si2 C17 -73.8(3) . . . . ?
Zr N2 Si2 C17 77.3(2) . . . . ?
C3 N2 Si2 C18 47.8(3) . . . . ?
Zr N2 Si2 C18 -161.17(17) . . . . ?
C21 C18 Si2 N2 46.2(3) . . . . ?
C20 C18 Si2 N2 163.7(2) . . . . ?
C19 C18 Si2 N2 -77.3(3) . . . . ?
C21 C18 Si2 C16 -75.5(3) . . . . ?
C20 C18 Si2 C16 42.0(3) . . . . ?
C19 C18 Si2 C16 161.0(3) . . . . ?
C21 C18 Si2 C17 170.2(3) . . . . ?
C20 C18 Si2 C17 -72.3(3) . . . . ?
C19 C18 Si2 C17 46.8(3) . . . . ?
N5 N4 Zr N1 -108.9(9) . . . . ?
N5 N4 Zr N2 153.2(8) . . . . ?
N5 N4 Zr C32 -8.4(9) . . . . ?
N5 N4 Zr N3 29.2(12) . . . . ?
N5 N4 Zr N6 69.3(9) . . . . ?
C1 N1 Zr N4 -147.4(2) . . . . ?
Si1 N1 Zr N4 30.4(2) . . . . ?
C1 N1 Zr N2 -39.0(3) . . . . ?
Si1 N1 Zr N2 138.83(19) . . . . ?
C1 N1 Zr C32 119.6(2) . . . . ?
Si1 N1 Zr C32 -62.6(2) . . . . ?
C1 N1 Zr N3 40.9(2) . . . . ?
Si1 N1 Zr N3 -141.2(2) . . . . ?
C1 N1 Zr N6 38.4(5) . . . . ?
Si1 N1 Zr N6 -143.8(3) . . . . ?
C3 N2 Zr N4 138.1(2) . . . . ?
Si2 N2 Zr N4 -12.4(2) . . . . ?
C3 N2 Zr N1 30.0(3) . . . . ?
Si2 N2 Zr N1 -120.54(19) . . . . ?
C3 N2 Zr C32 -90.8(4) . . . . ?
Si2 N2 Zr C32 118.7(3) . . . . ?
C3 N2 Zr N3 -52.4(2) . . . . ?
Si2 N2 Zr N3 157.0(2) . . . . ?
C3 N2 Zr N6 -132.1(3) . . . . ?
Si2 N2 Zr N6 77.36(18) . . . . ?
C33 C32 Zr N4 -152(17) . . . . ?
C33 C32 Zr N1 -45(17) . . . . ?
C33 C32 Zr N2 75(17) . . . . ?
C33 C32 Zr N3 36(17) . . . . ?
C33 C32 Zr N6 117(17) . . . . ?
C9 N3 Zr N4 -5.7(7) . . . . ?
C5 N3 Zr N4 173.8(5) . . . . ?
C9 N3 Zr N1 134.2(3) . . . . ?
C5 N3 Zr N1 -46.3(3) . . . . ?
C9 N3 Zr N2 -132.0(3) . . . . ?
C5 N3 Zr N2 47.5(3) . . . . ?
C9 N3 Zr C32 32.7(3) . . . . ?
C5 N3 Zr C32 -147.8(3) . . . . ?
C9 N3 Zr N6 -46.6(3) . . . . ?
C5 N3 Zr N6 132.9(3) . . . . ?
C31 N6 Zr N4 141.7(3) . . . . ?
C27 N6 Zr N4 -38.2(3) . . . . ?
C31 N6 Zr N1 -43.9(5) . . . . ?
C27 N6 Zr N1 136.2(3) . . . . ?
C31 N6 Zr N2 34.8(3) . . . . ?
C27 N6 Zr N2 -145.0(3) . . . . ?
C31 N6 Zr C32 -128.7(3) . . . . ?
C27 N6 Zr C32 51.4(3) . . . . ?
C31 N6 Zr N3 -46.5(3) . . . . ?
C27 N6 Zr N3 133.6(3) . . . . ?
C45 C40 C41 C42 -0.3(7) . . . . ?
C46 C40 C41 C42 179.9(5) . . . . ?
C40 C41 C42 C43 -0.6(8) . . . . ?
C41 C42 C43 C44 1.1(8) . . . . ?
C41 C40 C45 C44 0.7(7) . . . . ?
C46 C40 C45 C44 -179.5(5) . . . . ?
C42 C43 C44 C45 -0.7(7) . . . . ?
C40 C45 C44 C43 -0.2(7) . . . . ?
